data_7040229
loop_
_publ_author_name
'Stegemann, Frank'
'Janka, Oliver'

_publ_section_title
;
 RE16AuxAl13-x with RE = La-Nd, Sm (x&#x2264; 3.37): synthesis, crystal
 structure and physical properties of an intermetallic solid solution with
 barrelane analogue units.
;
_journal_issue 35
_journal_name_full 'Dalton transactions (Cambridge, England : 2003)'
_journal_page_first 13863
_journal_page_last 13871
_journal_paper_doi 10.1039/c6dt02649d
_journal_volume 45
_journal_year 2016
_chemical_formula_sum 'Al10.15 Au2.85 La16'
_chemical_formula_weight 3057.7
_chemical_name_systematic ' ?'
_space_group_IT_number 189
_symmetry_cell_setting hexagonal
_symmetry_Int_Tables_number 189
_symmetry_space_group_name_Hall 'P -6 -2'
_symmetry_space_group_name_H-M 'P -6 2 m'
_cell_angle_alpha 90
_cell_angle_beta 90
_cell_angle_gamma 120
_cell_formula_units_Z 1
_cell_length_a 9.0909(3)
_cell_length_b 9.0909(3)
_cell_length_c 11.1315(4)
_cell_measurement_temperature 293
_cell_volume 796.71(5)
_diffrn_ambient_temperature 293
_diffrn_measured_fraction_theta_full 1
_diffrn_measured_fraction_theta_max 1
_diffrn_measurement_device 'four-circle diffractometer'
_diffrn_measurement_device_type 'IPDS Stoe'
_diffrn_measurement_method '??integration method??'
_diffrn_radiation_monochromator graphite
_diffrn_radiation_probe x-ray
_diffrn_radiation_source 'X-ray tube'
_diffrn_radiation_type 'Mo K\a'
_diffrn_radiation_wavelength 0.71073
_diffrn_reflns_av_R_equivalents 0.1062
_diffrn_reflns_av_unetI/netI 0.0553
_diffrn_reflns_limit_h_max 14
_diffrn_reflns_limit_h_min -14
_diffrn_reflns_limit_k_max 14
_diffrn_reflns_limit_k_min -14
_diffrn_reflns_limit_l_max 18
_diffrn_reflns_limit_l_min -18
_diffrn_reflns_number 32688
_diffrn_reflns_theta_full 35.51
_diffrn_reflns_theta_max 35.51
_diffrn_reflns_theta_min 1.83
_exptl_absorpt_coefficient_mu 34.235
_exptl_absorpt_correction_T_max 0.949
_exptl_absorpt_correction_T_min 0.770
_exptl_absorpt_correction_type gaussian
_exptl_absorpt_process_details Jana2006
_exptl_crystal_colour silver
_exptl_crystal_density_diffrn 6.3731
_exptl_crystal_description block
_exptl_crystal_F_000 1269
_exptl_crystal_size_max 0.020
_exptl_crystal_size_mid 0.020
_exptl_crystal_size_min 0.010
_refine_diff_density_max 1.03
_refine_diff_density_min -0.89
_refine_ls_abs_structure_details '  585 of Friedel pairs used in the refinement'
_refine_ls_abs_structure_Flack 0.01(2)
_refine_ls_extinction_coef 48(12)
_refine_ls_extinction_method 'B-C type 1 Gaussian isotropic (Becker & Coppens, 1974)'
_refine_ls_goodness_of_fit_gt 0.98
_refine_ls_goodness_of_fit_ref 0.86
_refine_ls_number_constraints 13
_refine_ls_number_parameters 38
_refine_ls_number_reflns 1377
_refine_ls_number_restraints 0
_refine_ls_R_factor_all 0.0413
_refine_ls_R_factor_gt 0.0256
_refine_ls_shift/su_max 0.0007
_refine_ls_shift/su_mean 0.0001
_refine_ls_structure_factor_coef Fsqd
_refine_ls_weighting_details w=1/(\s^2^(I)+0.0004I^2^)
_refine_ls_weighting_scheme sigma
_refine_ls_wR_factor_gt 0.0487
_refine_ls_wR_factor_ref 0.0513
_reflns_number_gt 978
_reflns_number_total 1377
_reflns_threshold_expression I>3\s(I)
_cod_data_source_file c6dt02649d2.cif
_cod_data_source_block I
_cod_depositor_comments
;
The following automatic conversions were performed:

'_diffrn_radiation_probe' value 'X-ray' changed to 'x-ray' according
to
/usr/data/users/saulius/crontab/automatic-downloads/rss-feeds/RSC/lib/dictionaries/cif_core.dic
dictionary named 'cif_core.dic' version 2.4.2 from 2011-04-26.

'_exptl_absorpt_correction_type' value 'Gaussian' changed to
'gaussian' according to
/usr/data/users/saulius/crontab/automatic-downloads/rss-feeds/RSC/lib/dictionaries/cif_core.dic
dictionary named 'cif_core.dic' version 2.4.2 from 2011-04-26.

Automatic conversion script
Id: cif_fix_values 4268 2015-11-12 08:31:59Z antanas 

 Adding full bibliography for 7040228--7040229.cif.
;
_cod_original_sg_symbol_Hall 'P -6;-2'
_cod_database_code 7040229

loop_
_space_group_symop_id
_space_group_symop_operation_xyz
1 x,y,z
2 -y,x-y,z
3 -x+y,-x,z
4 x,y,-z
5 -y,x-y,-z
6 -x+y,-x,-z
7 y,x,-z
8 x-y,-y,-z
9 -x,-x+y,-z
10 y,x,z
11 x-y,-y,z
12 -x,-x+y,z

loop_
_atom_site_label
_atom_site_type_symbol
_atom_site_fract_x
_atom_site_fract_y
_atom_site_fract_z
_atom_site_adp_type
_atom_site_U_iso_or_equiv
_atom_site_site_symmetry_multiplicity
_atom_site_occupancy
_atom_site_calc_flag
La1 La 0.25326(10) 0 0 Uani 0.0182(3) 3 1 d
La2 La 0.23042(9) 0.23042(9) 0.5 Uani 0.0156(3) 3 1 d
La3 La 0.333333 0.666667 0.66154(7) Uani 0.01615(16) 4 1 d
La4 La 0.39062(7) 0.39062(7) 0.16572(6) Uani 0.01798(18) 6 1 d
Al1 Al 0.333333 0.666667 0 Uani 0.0150(12) 2 1 d
Al2 Al 0 0 0.2317(2) Uani 0.0181(7) 2 0.804(4) d
Au2 Au 0 0 0.2317(2) Uani 0.0181(7) 2 0.196(4) d
Al3 Al 0.4203(3) 0 0.5 Uani 0.0165(9) 3 0.881(3) d
Au3 Au 0.4203(3) 0 0.5 Uani 0.0165(9) 3 0.119(3) d
Al4 Al 0.28419(10) 0 0.28971(8) Uani 0.0168(3) 6 0.649(3) d
Au4 Au 0.28419(10) 0 0.28971(8) Uani 0.0168(3) 6 0.351(3) d

loop_
_atom_site_aniso_label
_atom_site_aniso_type_symbol
_atom_site_aniso_U_11
_atom_site_aniso_U_22
_atom_site_aniso_U_33
_atom_site_aniso_U_12
_atom_site_aniso_U_13
_atom_site_aniso_U_23
La1 La 0.0188(3) 0.0158(4) 0.0190(4) 0.00790(20) 0 0
La2 La 0.0165(3) 0.0165(3) 0.0161(3) 0.0101(3) 0 0
La3 La 0.01565(19) 0.01565(19) 0.0172(3) 0.00782(9) 0 0
La4 La 0.01746(19) 0.01746(19) 0.0179(2) 0.0079(2) -0.0003(2) -0.0003(2)
Al1 Al 0.0131(14) 0.0131(14) 0.019(2) 0.0065(7) 0 0
Al2 Al 0.0155(8) 0.0155(8) 0.0234(13) 0.0077(4) 0 0
Au2 Au 0.0155(8) 0.0155(8) 0.0234(13) 0.0077(4) 0 0
Al3 Al 0.0157(10) 0.0162(13) 0.0177(12) 0.0081(7) 0 0
Au3 Au 0.0157(10) 0.0162(13) 0.0177(12) 0.0081(7) 0 0
Al4 Al 0.0166(3) 0.0187(5) 0.0157(4) 0.0094(2) 0.0000(3) 0
Au4 Au 0.0166(3) 0.0187(5) 0.0157(4) 0.0094(2) 0.0000(3) 0

loop_
_atom_type_symbol
_atom_type_scat_dispersion_real
_atom_type_scat_dispersion_imag
_atom_type_scat_source
Al 0.0645 0.0514 'International Tables Vol C tables 4.2.6.8 and 6.1.1.1'
Au -2.0133 8.8022 'International Tables Vol C tables 4.2.6.8 and 6.1.1.1'
La -0.2871 2.4523 'International Tables Vol C tables 4.2.6.8 and 6.1.1.1'

loop_
_exptl_crystal_face_index_h
_exptl_crystal_face_index_k
_exptl_crystal_face_index_l
_exptl_crystal_face_perp_dist
-10 30 -28 0.003
10 1 30 0.0143
30 8 -17 0.011
18 -30 29 0.002
9 -30 -3 0.0098
-29 30 -14 0.0044

loop_
_geom_bond_atom_site_label_1
_geom_bond_atom_site_label_2
_geom_bond_site_symmetry_2
_geom_bond_distance
La1 La1 2_555 3.9880(11)
La1 La1 3_555 3.9880(12)
La1 La4 . 3.6246(7)
La1 La4 2_655 3.7261(11)
La1 La4 3_555 3.6246(6)
La1 La4 4_555 3.6246(7)
La1 La4 5_655 3.7261(11)
La1 La4 6_555 3.6246(6)
La1 Al1 1_545 3.4522(6)
La1 Al1 7_555 3.4522(7)
La1 Al2 . 3.4573(19)
La1 Al2 4_555 3.4573(19)
La1 Au2 . 3.4573(19)
La1 Au2 4_555 3.4573(19)
La1 Al4 . 3.2374(9)
La1 Al4 4_555 3.2374(9)
La1 Au4 . 3.2374(9)
La1 Au4 4_555 3.2374(9)
La2 La2 2_555 3.6284(11)
La2 La2 3_555 3.6284(11)
La2 La3 . 4.0157(9)
La2 La3 4_556 4.0157(9)
La2 La3 7_556 4.0157(9)
La2 La3 10_555 4.0157(9)
La2 La4 . 3.9958(7)
La2 La4 4_556 3.9958(7)
La2 Al2 . 3.648(2)
La2 Al2 4_556 3.648(2)
La2 Au2 . 3.648(2)
La2 Au2 4_556 3.648(2)
La2 Al3 . 3.314(2)
La2 Al3 2_555 3.314(2)
La2 Al3 3_665 3.1753(19)
La2 Au3 . 3.314(2)
La2 Au3 2_555 3.314(2)
La2 Au3 3_665 3.1753(19)
La2 Al4 . 3.3360(10)
La2 Al4 2_555 3.3360(10)
La2 Al4 3_665 4.9949(10)
La2 Al4 4_556 3.3360(10)
La2 Al4 5_556 3.3360(10)
La2 Al4 6_666 4.9949(10)
La2 Au4 . 3.3360(10)
La2 Au4 2_555 3.3360(10)
La2 Au4 3_665 4.9949(10)
La2 Au4 4_556 3.3360(10)
La2 Au4 5_556 3.3360(10)
La2 Au4 6_666 4.9949(10)
La3 La3 4_556 3.5963(11)
La3 La4 4_556 3.4020(8)
La3 La4 5_666 3.4020(8)
La3 La4 6_566 3.4020(10)
La3 Al1 1_556 3.7676(8)
La3 Al3 1_565 3.2627(7)
La3 Al3 2_555 3.2627(7)
La3 Al3 3_665 3.263(3)
La3 Au3 1_565 3.2627(7)
La3 Au3 2_555 3.2627(7)
La3 Au3 3_665 3.263(3)
La3 Al4 4_566 3.3212(6)
La3 Al4 5_556 3.3212(6)
La3 Al4 6_666 3.3212(10)
La3 Au4 4_566 3.3212(6)
La3 Au4 5_556 3.3212(6)
La3 Au4 6_666 3.3212(10)
La4 La4 2_655 4.8609(13)
La4 La4 2_665 4.8609(11)
La4 La4 3_565 4.8609(13)
La4 La4 3_665 4.8609(11)
La4 La4 4_555 3.6895(9)
La4 Al1 . 3.3584(7)
La4 Al1 7_555 3.3584(7)
La4 Al2 . 3.6261(8)
La4 Au2 . 3.6261(8)
La4 Al3 3_665 4.0989(10)
La4 Au3 3_665 4.0989(10)
La4 Al4 . 3.4664(8)
La4 Al4 2_555 3.4664(8)
La4 Al4 3_665 3.2628(9)
La4 Au4 . 3.4664(8)
La4 Au4 2_555 3.4664(8)
La4 Au4 3_665 3.2628(9)
Al1 Al4 1_565 4.5976(7)
Al1 Al4 2_555 4.5976(8)
Al1 Al4 3_665 4.5976(9)
Al1 Al4 4_565 4.5976(7)
Al1 Al4 5_555 4.5976(8)
Al1 Al4 6_665 4.5976(9)
Al1 Au4 1_565 4.5976(7)
Al1 Au4 2_555 4.5976(8)
Al1 Au4 3_665 4.5976(9)
Al1 Au4 4_565 4.5976(7)
Al1 Au4 5_555 4.5976(8)
Al1 Au4 6_665 4.5976(9)
Al2 Al3 . 4.850(2)
Al2 Al3 2_555 4.850(2)
Al2 Al3 3_555 4.850(2)
Al2 Au3 . 4.850(2)
Al2 Au3 2_555 4.850(2)
Al2 Au3 3_555 4.850(2)
Al2 Al4 . 2.6631(11)
Al2 Al4 2_555 2.6631(11)
Al2 Al4 3_555 2.6631(9)
Al2 Au4 . 2.6631(11)
Al2 Au4 2_555 2.6631(11)
Al2 Au4 3_555 2.6631(9)
Au2 Al3 . 4.850(2)
Au2 Al3 2_555 4.850(2)
Au2 Al3 3_555 4.850(2)
Au2 Au3 . 4.850(2)
Au2 Au3 2_555 4.850(2)
Au2 Au3 3_555 4.850(2)
Au2 Al4 . 2.6631(11)
Au2 Al4 2_555 2.6631(11)
Au2 Al4 3_555 2.6631(9)
Au2 Au4 . 2.6631(11)
Au2 Au4 2_555 2.6631(11)
Au2 Au4 3_555 2.6631(9)
Al3 Al3 2_545 4.7156(19)
Al3 Al3 2_655 4.7156(19)
Al3 Al3 3_655 4.716(3)
Al3 Al3 3_665 4.716(3)
Al3 Au3 2_545 4.7156(19)
Al3 Au3 2_655 4.7156(19)
Al3 Au3 3_655 4.716(3)
Al3 Au3 3_665 4.716(3)
Al3 Al4 . 2.6475(15)
Al3 Al4 4_556 2.6475(15)
Al3 Au4 . 2.6475(15)
Al3 Au4 4_556 2.6475(15)
Au3 Au3 2_545 4.7156(19)
Au3 Au3 2_655 4.7156(19)
Au3 Au3 3_655 4.716(3)
Au3 Au3 3_665 4.716(3)
Au3 Al4 . 2.6475(15)
Au3 Al4 4_556 2.6475(15)
Au3 Au4 . 2.6475(15)
Au3 Au4 4_556 2.6475(15)
Al4 Al4 2_555 4.4748(11)
Al4 Al4 3_555 4.4748(12)
Al4 Al4 4_556 4.6811(13)
Al4 Au4 2_555 4.4748(11)
Al4 Au4 3_555 4.4748(12)
Al4 Au4 4_556 4.6811(13)
Au4 Au4 2_555 4.4748(11)
Au4 Au4 3_555 4.4748(12)
Au4 Au4 4_556 4.6811(13)

loop_
_twin_individual_id
_twin_individual_mass_fraction_refined
_twin_individual_twin_matrix_11
_twin_individual_twin_matrix_12
_twin_individual_twin_matrix_13
_twin_individual_twin_matrix_21
_twin_individual_twin_matrix_22
_twin_individual_twin_matrix_23
_twin_individual_twin_matrix_31
_twin_individual_twin_matrix_32
_twin_individual_twin_matrix_33
1 0.99(2) 1 0 0 0 1 0 0 0 1
2 0.01(2) -1 0 0 0 -1 0 0 0 -1
